data_2231407
loop_
_publ_author_name
'Manohar, R.'
'Harikrishna, M.'
'Ramanathan, C. R.'
'SureshKumar, M.'
'Gunasekaran, K.'

_publ_section_title
;
 1,7,8,9,10,10-Hexachloro-4-(thiophen-2-ylmethyl)-4-azatricyclo[5.2.1.0^2,6^]dec-8-ene-3,5-dione
;
_journal_coeditor_code BT5586
_journal_issue 9
_journal_name_full 'Acta Crystallographica Section E'
_journal_page_first o2391
_journal_paper_doi 10.1107/S1600536811032788
_journal_volume 67
_journal_year 2011
_chemical_formula_iupac 'C14 H7 Cl6 N O2 S'
_chemical_formula_moiety 'C14 H7 Cl6 N O2 S'
_chemical_formula_sum 'C14 H7 Cl6 N O2 S'
_chemical_formula_weight 465.97
_chemical_name_systematic
;
1,7,8,9,10,10-Hexachloro-4-(thiophen-2-ylmethyl)-4-
azatricyclo[5.2.1.0^2,6^]dec-8-ene-3,5-dione
;
_space_group_IT_number 88
_symmetry_cell_setting tetragonal
_symmetry_space_group_name_Hall '-I 4ad'
_symmetry_space_group_name_H-M 'I 41/a :2'
_atom_sites_solution_hydrogens geom
_atom_sites_solution_primary direct
_atom_sites_solution_secondary difmap
_audit_creation_method SHELXL-97
_cell_angle_alpha 90.00
_cell_angle_beta 90.00
_cell_angle_gamma 90.00
_cell_formula_units_Z 16
_cell_length_a 23.8136(10)
_cell_length_b 23.8136(10)
_cell_length_c 12.6240(9)
_cell_measurement_temperature 293(2)
_cell_volume 7158.9(7)
_computing_cell_refinement 'CrysAlis PRO (Oxford Diffraction, 2010)'
_computing_data_collection 'CrysAlis PRO (Oxford Diffraction, 2010)'
_computing_data_reduction 'CrysAlis PRO (Oxford Diffraction, 2010)'
_computing_molecular_graphics 'ORTEP-3 (Farrugia, 1997)'
_computing_publication_material 'SHELXL97 (Sheldrick, 2008) and PLATON (Spek, 2009)'
_computing_structure_refinement 'SHELXL97 (Sheldrick, 2008)'
_computing_structure_solution 'SHELXS97 (Sheldrick, 2008)'
_diffrn_ambient_temperature 293(2)
_diffrn_detector_area_resol_mean 15.9821
_diffrn_measured_fraction_theta_full 0.997
_diffrn_measured_fraction_theta_max 0.854
_diffrn_measurement_device_type 'Oxford Diffraction Xcalibur Eos'
_diffrn_measurement_method \w
_diffrn_radiation_monochromator graphite
_diffrn_radiation_source 'fine-focus sealed tube'
_diffrn_radiation_type MoK\a
_diffrn_radiation_wavelength 0.71073
_diffrn_reflns_av_R_equivalents 0.0315
_diffrn_reflns_av_sigmaI/netI 0.0800
_diffrn_reflns_limit_h_max 16
_diffrn_reflns_limit_h_min -29
_diffrn_reflns_limit_k_max 32
_diffrn_reflns_limit_k_min -28
_diffrn_reflns_limit_l_max 17
_diffrn_reflns_limit_l_min -15
_diffrn_reflns_number 8488
_diffrn_reflns_theta_full 25.00
_diffrn_reflns_theta_max 29.22
_diffrn_reflns_theta_min 3.03
_exptl_absorpt_coefficient_mu 1.084
_exptl_absorpt_correction_T_max 0.984
_exptl_absorpt_correction_T_min 0.978
_exptl_absorpt_correction_type multi-scan
_exptl_absorpt_process_details '(CrysAlis PRO; Oxford Diffraction, 2010)'
_exptl_crystal_colour colourless
_exptl_crystal_density_diffrn 1.729
_exptl_crystal_density_method 'not measured'
_exptl_crystal_description tetragonal
_exptl_crystal_F_000 3712
_exptl_crystal_size_max 0.20
_exptl_crystal_size_mid 0.20
_exptl_crystal_size_min 0.20
_refine_diff_density_max 0.311
_refine_diff_density_min -0.310
_refine_ls_extinction_method none
_refine_ls_goodness_of_fit_ref 0.821
_refine_ls_hydrogen_treatment constr
_refine_ls_matrix_type full
_refine_ls_number_parameters 217
_refine_ls_number_reflns 4156
_refine_ls_number_restraints 0
_refine_ls_restrained_S_all 0.821
_refine_ls_R_factor_all 0.0815
_refine_ls_R_factor_gt 0.0371
_refine_ls_shift/su_max 0.001
_refine_ls_shift/su_mean 0.000
_refine_ls_structure_factor_coef Fsqd
_refine_ls_weighting_details 'calc w=1/[\s^2^(Fo^2^)+(0.0329P)^2^] where P=(Fo^2^+2Fc^2^)/3'
_refine_ls_weighting_scheme calc
_refine_ls_wR_factor_gt 0.0680
_refine_ls_wR_factor_ref 0.0745
_reflns_number_gt 2283
_reflns_number_total 4156
_reflns_threshold_expression I>2\s(I)
_cod_data_source_file bt5586.cif
_cod_data_source_block I
_cod_original_sg_symbol_H-M 'I 41/a'
_cod_database_code 2231407
_cod_database_fobs_code 2231407

loop_
_symmetry_equiv_pos_as_xyz
'x, y, z'
'-x+1/2, -y, z+1/2'
'-y+3/4, x+1/4, z+1/4'
'y+3/4, -x+3/4, z+3/4'
'x+1/2, y+1/2, z+1/2'
'-x+1, -y+1/2, z+1'
'-y+5/4, x+3/4, z+3/4'
'y+5/4, -x+5/4, z+5/4'
'-x, -y, -z'
'x-1/2, y, -z-1/2'
'y-3/4, -x-1/4, -z-1/4'
'-y-3/4, x-3/4, -z-3/4'
'-x+1/2, -y+1/2, -z+1/2'
'x, y+1/2, -z'
'y-1/4, -x+1/4, -z+1/4'
'-y-1/4, x-1/4, -z-1/4'

loop_
_atom_site_type_symbol
_atom_site_label
_atom_site_fract_x
_atom_site_fract_y
_atom_site_fract_z
_atom_site_U_iso_or_equiv
_atom_site_adp_type
_atom_site_calc_flag
_atom_site_refinement_flags
_atom_site_occupancy
_atom_site_symmetry_multiplicity
C C1 0.60327(10) 1.16190(10) 0.08398(18) 0.0301(6) Uani d . 1 1
C C2 0.66296(9) 1.13668(9) 0.09872(19) 0.0295(6) Uani d . 1 1
H H2 0.6864 1.1422 0.0358 0.035 Uiso calc R 1 1
C C3 0.69158(10) 1.15740(10) 0.1978(2) 0.0326(6) Uani d . 1 1
C C5 0.67499(10) 1.06286(10) 0.2282(2) 0.0344(6) Uani d . 1 1
C C6 0.65133(9) 1.07395(9) 0.11968(18) 0.0288(6) Uani d . 1 1
H H6 0.6690 1.0500 0.0660 0.035 Uiso calc R 1 1
C C7 0.58607(9) 1.07054(9) 0.11446(18) 0.0276(5) Uani d . 1 1
C C8 0.56310(9) 1.10361(10) 0.20743(17) 0.0291(6) Uani d . 1 1
C C9 0.57323(9) 1.15729(10) 0.18980(18) 0.0285(6) Uani d . 1 1
C C10 0.57402(9) 1.11314(11) 0.02405(18) 0.0342(6) Uani d . 1 1
C C11 0.72133(10) 1.11804(11) 0.3724(2) 0.0432(7) Uani d . 1 1
H H11A 0.7054 1.0897 0.4187 0.052 Uiso calc R 1 1
H H11B 0.7116 1.1546 0.4009 0.052 Uiso calc R 1 1
C C12 0.78385(11) 1.11200(10) 0.37121(19) 0.0391(7) Uani d . 1 1
C C13 0.82275(11) 1.15206(11) 0.3454(2) 0.0485(8) Uani d . 1 1
H H13 0.8140 1.1888 0.3269 0.058 Uiso calc R 1 1
C C14 0.87777(12) 1.13051(13) 0.3504(2) 0.0617(9) Uani d . 1 1
H H14 0.9094 1.1520 0.3355 0.074 Uiso calc R 1 1
C C15 0.88049(12) 1.07617(13) 0.3788(2) 0.0573(8) Uani d . 1 1
H H15 0.9137 1.0559 0.3857 0.069 Uiso calc R 1 1
N N4 0.69675(8) 1.11223(8) 0.26664(16) 0.0321(5) Uani d . 1 1
O O1 0.70632(7) 1.20435(7) 0.21805(15) 0.0486(5) Uani d . 1 1
O O2 0.67518(8) 1.01900(7) 0.27599(16) 0.0550(5) Uani d . 1 1
S S 0.81534(3) 1.04915(3) 0.40044(6) 0.0562(2) Uani d . 1 1
Cl Cl1 0.60119(3) 1.22738(3) 0.02283(6) 0.0557(2) Uani d . 1 1
Cl Cl2 0.55865(3) 1.00296(3) 0.09833(6) 0.0508(2) Uani d . 1 1
Cl Cl3 0.53529(3) 1.07338(3) 0.31710(6) 0.0528(2) Uani d . 1 1
Cl Cl4 0.56334(3) 1.21203(3) 0.27281(6) 0.0553(2) Uani d . 1 1
Cl Cl5 0.50195(3) 1.12482(3) 0.00103(6) 0.0524(2) Uani d . 1 1
Cl Cl6 0.60575(3) 1.09588(3) -0.09771(5) 0.0593(2) Uani d . 1 1

loop_
_atom_site_aniso_label
_atom_site_aniso_U_11
_atom_site_aniso_U_22
_atom_site_aniso_U_33
_atom_site_aniso_U_12
_atom_site_aniso_U_13
_atom_site_aniso_U_23
C1 0.0295(13) 0.0306(13) 0.0303(14) 0.0027(11) 0.0006(11) 0.0069(11)
C2 0.0227(12) 0.0304(13) 0.0353(14) -0.0024(11) 0.0064(11) 0.0025(11)
C3 0.0210(12) 0.0312(14) 0.0456(17) -0.0027(12) 0.0021(12) -0.0004(13)
C5 0.0246(13) 0.0282(14) 0.0502(17) 0.0013(11) -0.0019(12) 0.0016(13)
C6 0.0233(12) 0.0267(12) 0.0363(15) 0.0006(11) 0.0046(11) -0.0074(11)
C7 0.0259(12) 0.0271(13) 0.0300(14) -0.0056(11) -0.0008(11) -0.0045(11)
C8 0.0221(12) 0.0384(14) 0.0269(14) -0.0004(12) 0.0030(10) 0.0015(12)
C9 0.0239(12) 0.0318(14) 0.0298(14) 0.0080(12) 0.0016(11) -0.0028(11)
C10 0.0250(13) 0.0519(16) 0.0258(13) 0.0007(13) -0.0012(11) -0.0058(12)
C11 0.0458(16) 0.0434(16) 0.0404(17) 0.0009(14) -0.0096(14) -0.0005(13)
C12 0.0431(16) 0.0383(15) 0.0358(16) 0.0025(14) -0.0143(13) 0.0004(13)
C13 0.0452(17) 0.0378(16) 0.062(2) -0.0073(15) -0.0266(15) 0.0034(14)
C14 0.0424(18) 0.065(2) 0.078(2) -0.0156(18) -0.0232(16) 0.0116(19)
C15 0.0419(17) 0.067(2) 0.064(2) 0.0061(17) -0.0172(15) 0.0063(17)
N4 0.0287(11) 0.0289(11) 0.0388(13) -0.0024(10) -0.0077(10) 0.0019(10)
O1 0.0490(11) 0.0291(10) 0.0678(14) -0.0106(9) -0.0153(10) -0.0003(9)
O2 0.0545(12) 0.0307(10) 0.0798(16) -0.0019(10) -0.0175(11) 0.0179(10)
S 0.0603(5) 0.0458(4) 0.0625(5) 0.0053(4) -0.0086(4) 0.0148(4)
Cl1 0.0628(5) 0.0437(4) 0.0607(5) 0.0027(4) -0.0044(4) 0.0242(4)
Cl2 0.0489(4) 0.0382(4) 0.0653(5) -0.0164(3) -0.0050(4) -0.0117(3)
Cl3 0.0537(4) 0.0620(5) 0.0427(4) -0.0081(4) 0.0166(4) 0.0107(4)
Cl4 0.0606(5) 0.0437(4) 0.0617(5) 0.0095(4) 0.0148(4) -0.0194(4)
Cl5 0.0325(3) 0.0753(5) 0.0494(4) -0.0002(4) -0.0142(3) 0.0020(4)
Cl6 0.0611(5) 0.0861(6) 0.0308(4) -0.0023(5) 0.0084(4) -0.0126(4)

loop_
_atom_type_symbol
_atom_type_description
_atom_type_scat_dispersion_real
_atom_type_scat_dispersion_imag
_atom_type_scat_source
C C 0.0033 0.0016 'International Tables Vol C Tables 4.2.6.8 and 6.1.1.4'
H H 0.0000 0.0000 'International Tables Vol C Tables 4.2.6.8 and 6.1.1.4'
N N 0.0061 0.0033 'International Tables Vol C Tables 4.2.6.8 and 6.1.1.4'
O O 0.0106 0.0060 'International Tables Vol C Tables 4.2.6.8 and 6.1.1.4'
S S 0.1246 0.1234 'International Tables Vol C Tables 4.2.6.8 and 6.1.1.4'
Cl Cl 0.1484 0.1585 'International Tables Vol C Tables 4.2.6.8 and 6.1.1.4'

loop_
_geom_angle_atom_site_label_1
_geom_angle_atom_site_label_2
_geom_angle_atom_site_label_3
_geom_angle
C9 C1 C10 99.40(18)
C9 C1 C2 107.31(18)
C10 C1 C2 100.37(18)
C9 C1 Cl1 116.18(16)
C10 C1 Cl1 116.20(16)
C2 C1 Cl1 115.16(16)
C3 C2 C6 104.81(19)
C3 C2 C1 112.73(19)
C6 C2 C1 103.33(17)
C3 C2 H2 111.8
C6 C2 H2 111.8
C1 C2 H2 111.8
O1 C3 N4 124.3(2)
O1 C3 C2 127.9(2)
N4 C3 C2 107.8(2)
O2 C5 N4 124.2(2)
O2 C5 C6 127.5(2)
N4 C5 C6 108.2(2)
C5 C6 C2 105.01(19)
C5 C6 C7 113.76(19)
C2 C6 C7 102.84(18)
C5 C6 H6 111.6
C2 C6 H6 111.6
C7 C6 H6 111.6
C8 C7 C10 99.38(18)
C8 C7 C6 107.48(18)
C10 C7 C6 100.44(17)
C8 C7 Cl2 115.70(16)
C10 C7 Cl2 116.52(16)
C6 C7 Cl2 115.18(16)
C9 C8 C7 107.86(19)
C9 C8 Cl3 128.35(19)
C7 C8 Cl3 123.56(17)
C8 C9 C1 107.72(19)
C8 C9 Cl4 128.13(19)
C1 C9 Cl4 123.74(18)
C1 C10 C7 92.72(17)
C1 C10 Cl6 114.06(17)
C7 C10 Cl6 114.17(17)
C1 C10 Cl5 113.56(17)
C7 C10 Cl5 113.82(16)
Cl6 C10 Cl5 108.10(12)
N4 C11 C12 112.3(2)
N4 C11 H11A 109.1
C12 C11 H11A 109.1
N4 C11 H11B 109.1
C12 C11 H11B 109.1
H11A C11 H11B 107.9
C13 C12 C11 127.5(2)
C13 C12 S 111.32(19)
C11 C12 S 121.1(2)
C12 C13 C14 111.4(2)
C12 C13 H13 124.3
C14 C13 H13 124.3
C15 C14 C13 114.0(3)
C15 C14 H14 123.0
C13 C14 H14 123.0
C14 C15 S 111.3(2)
C14 C15 H15 124.4
S C15 H15 124.4
C5 N4 C3 114.1(2)
C5 N4 C11 123.7(2)
C3 N4 C11 122.2(2)
C15 S C12 91.96(14)

loop_
_geom_bond_atom_site_label_1
_geom_bond_atom_site_label_2
_geom_bond_distance
C1 C9 1.519(3)
C1 C10 1.551(3)
C1 C2 1.554(3)
C1 Cl1 1.741(2)
C2 C3 1.508(3)
C2 C6 1.542(3)
C2 H2 0.9800
C3 O1 1.199(3)
C3 N4 1.388(3)
C5 O2 1.206(3)
C5 N4 1.374(3)
C5 C6 1.504(3)
C6 C7 1.558(3)
C6 H6 0.9800
C7 C8 1.516(3)
C7 C10 1.554(3)
C7 Cl2 1.749(2)
C8 C9 1.320(3)
C8 Cl3 1.695(2)
C9 Cl4 1.689(2)
C10 Cl6 1.761(2)
C10 Cl5 1.763(2)
C11 N4 1.464(3)
C11 C12 1.496(3)
C11 H11A 0.9700
C11 H11B 0.9700
C12 C13 1.369(3)
C12 S 1.714(3)
C13 C14 1.409(4)
C13 H13 0.9300
C14 C15 1.344(4)
C14 H14 0.9300
C15 S 1.701(3)
C15 H15 0.9300

loop_
_geom_hbond_atom_site_label_D
_geom_hbond_atom_site_label_H
_geom_hbond_atom_site_label_A
_geom_hbond_site_symmetry_A
_geom_hbond_distance_DH
_geom_hbond_distance_HA
_geom_hbond_distance_DA
_geom_hbond_angle_DHA
C2 H2 O2 4_464 0.98 2.54 3.064(3) 113.3
C6 H6 O2 4_464 0.98 2.51 3.042(3) 114.2
